data_1524013
loop_
_publ_author_name
'Bandel, G.'
'Muellner, M.'
'Troemel, M.'

_publ_section_title
;
 Die Kristallstruktur von Na2 Pt (O D)6
;
_journal_name_full 'Zeitschrift fuer Anorganische und Allgemeine Chemie'
_journal_page_first 5
_journal_page_last 8
_journal_volume 453
_journal_year 1979
_chemical_formula_sum 'D6 Na2 O6 Pt'
_chemical_name_systematic 'Na2 Pt (O D)6'
_space_group_IT_number 147
_symmetry_space_group_name_Hall '-P 3'
_symmetry_space_group_name_H-M 'P -3'
_cell_angle_alpha 90
_cell_angle_beta 90
_cell_angle_gamma 120
_cell_formula_units_Z 1
_cell_length_a 5.831
_cell_length_b 5.831
_cell_length_c 4.755
_cell_volume 140.013
_citation_journal_id_ASTM ZAACAB
_cod_data_source_file Bandel_ZAACAB_1979_605.cif
_cod_data_source_block D6Na2O6Pt1
_cod_original_cell_volume 140.0126
_cod_original_formula_sum 'D6 Na2 O6 Pt1'
_cod_database_code 1524013

loop_
_symmetry_equiv_pos_as_xyz
x,y,z
-y,x-y,z
-x+y,-x,z
-x,-y,-z
y,-x+y,-z
x-y,x,-z

loop_
_atom_site_label
_atom_site_type_symbol
_atom_site_fract_x
_atom_site_fract_y
_atom_site_fract_z
_atom_site_occupancy
_atom_site_U_iso_or_equiv
O1 O-2 0.296 0.023 0.256 1 0.0
Pt1 Pt+4 0 0 0 1 0.0
Na1 Na+1 0.3333 0.6667 0 1 0.0
D1 D+1 0.346 0.149 0.404 1 0.0
